data_2241450
loop_
_publ_author_name
'Odarich, Irina A.'
'Pavlishchuk, Anna V.'
'Kalibabchuk, Valentina A.'
'Haukka, Matti'

_publ_section_title
;
 Crystal structure of \m-oxalodihydroxamato-bis[(2,2'-bipyridyl)(dimethyl
 sulfoxide-\k<i>O</i>)copper(II)] bis(perchlorate)
;
_journal_issue 2
_journal_name_full 'Acta Crystallographica Section E'
_journal_page_first 147
_journal_page_last 150
_journal_paper_doi 10.1107/S2056989016000050
_journal_volume 72
_journal_year 2016
_chemical_formula_iupac '[Cu2 (C2 H2 N2 O4) (C10 H8 N2)2 (C2 H6 O S)2] (Cl O4)2'
_chemical_formula_moiety 'C26 H30 Cu2 N6 O6 S2 2+, 2(Cl O4 -)'
_chemical_formula_sum 'C26 H30 Cl2 Cu2 N6 O14 S2'
_chemical_formula_weight 912.66
_chemical_name_systematic
'\m-Oxalodihydroxamato-bis[(2,2'-bipyridyl)(dimethyl sulfoxide-\k<i>O</i>)copper(II)] bis(perchlorate)'
_space_group_crystal_system triclinic
_space_group_IT_number 2
_space_group_name_Hall '-P 1'
_space_group_name_H-M_alt 'P -1'
_symmetry_space_group_name_Hall '-P 1'
_symmetry_space_group_name_H-M 'P -1'
_atom_sites_solution_hydrogens mixed
_audit_creation_method SHELXL-2014/7
_cell_angle_alpha 68.853(2)
_cell_angle_beta 84.803(3)
_cell_angle_gamma 87.825(3)
_cell_formula_units_Z 1
_cell_length_a 7.3641(2)
_cell_length_b 10.3759(5)
_cell_length_c 12.1358(5)
_cell_measurement_reflns_used 26719
_cell_measurement_temperature 100(2)
_cell_measurement_theta_max 27.48
_cell_measurement_theta_min 1.00
_cell_volume 861.27(6)
_computing_cell_refinement
;
DENZO/SCALEPACK (Otwinowski & Minor, 1997)
;
_computing_data_collection
;
COLLECT (Bruker, 2004)
;
_computing_data_reduction
;
DENZO/SCALEPACK (Otwinowski & Minor, 1997)
;
_computing_molecular_graphics
;
Mercury (Macrae <i>et al.</i>,  2008)
;
_computing_publication_material
;
publCIF (Westrip, 2010)
;
_computing_structure_refinement
;
SHELXL-2014/7 (Sheldrick, 2015)
;
_computing_structure_solution
;
SHELXS97 (Sheldrick, 2008)
;
_diffrn_ambient_temperature 100(2)
_diffrn_measured_fraction_theta_full 0.999
_diffrn_measured_fraction_theta_max 0.997
_diffrn_measurement_device_type 'Nonius KappaCCD diffractometer'
_diffrn_measurement_method '\w scans'
_diffrn_radiation_type MoK\a
_diffrn_radiation_wavelength 0.71069
_diffrn_reflns_av_R_equivalents 0.0391
_diffrn_reflns_limit_h_max 9
_diffrn_reflns_limit_h_min -8
_diffrn_reflns_limit_k_max 13
_diffrn_reflns_limit_k_min -13
_diffrn_reflns_limit_l_max 15
_diffrn_reflns_limit_l_min -15
_diffrn_reflns_number 18205
_diffrn_reflns_theta_full 25.240
_diffrn_reflns_theta_max 27.460
_diffrn_reflns_theta_min 2.777
_exptl_absorpt_coefficient_mu 1.587
_exptl_absorpt_correction_T_max 0.8346
_exptl_absorpt_correction_T_min 0.7885
_exptl_absorpt_correction_type multi-scan
_exptl_absorpt_process_details
;
(SORTAV; Blessing, 1995)
;
_exptl_crystal_colour 'pale blue'
_exptl_crystal_density_diffrn 1.760
_exptl_crystal_density_method 'not measured'
_exptl_crystal_description 'block '
_exptl_crystal_F_000 464
_exptl_crystal_size_max 0.132
_exptl_crystal_size_mid 0.117
_exptl_crystal_size_min 0.116
_refine_diff_density_max 0.739
_refine_diff_density_min -0.546
_refine_ls_extinction_method none
_refine_ls_goodness_of_fit_ref 1.111
_refine_ls_hydrogen_treatment mixed
_refine_ls_matrix_type full
_refine_ls_number_parameters 241
_refine_ls_number_reflns 3943
_refine_ls_number_restraints 0
_refine_ls_restrained_S_all 1.111
_refine_ls_R_factor_all 0.0449
_refine_ls_R_factor_gt 0.0342
_refine_ls_shift/su_max 0.000
_refine_ls_shift/su_mean 0.000
_refine_ls_structure_factor_coef Fsqd
_refine_ls_weighting_details 'w=1/[\s^2^(Fo^2^)+(0.0388P)^2^+0.7097P] where P=(Fo^2^+2Fc^2^)/3'
_refine_ls_weighting_scheme calc
_refine_ls_wR_factor_gt 0.0814
_refine_ls_wR_factor_ref 0.0868
_reflns_number_gt 3351
_reflns_number_total 3943
_reflns_threshold_expression 'I > 2\s(I)'
_cod_data_source_file sj5487sup1.cif
_cod_data_source_block I
_cod_database_code 2241450
_shelx_space_group_comment
;
The symmetry employed for this shelxl refinement is uniquely defined
by the following loop, which should always be used as a source of
symmetry information in preference to the above space-group names.
They are only intended as comments.
;
_shelx_estimated_absorpt_t_min 0.818
_shelx_estimated_absorpt_t_max 0.837

loop_
_space_group_symop_operation_xyz
'x, y, z'
'-x, -y, -z'

loop_
_atom_site_type_symbol
_atom_site_label
_atom_site_fract_x
_atom_site_fract_y
_atom_site_fract_z
_atom_site_U_iso_or_equiv
_atom_site_adp_type
_atom_site_calc_flag
_atom_site_occupancy
Cu Cu1 0.81268(4) 0.11133(3) 0.38671(2) 0.01840(10) Uani d 1
Cl Cl1 0.71265(8) -0.30071(6) 0.19039(5) 0.02481(14) Uani d 1
S S1 0.85060(7) 0.28499(6) 0.10324(5) 0.01997(14) Uani d 1
O O1 0.6724(2) -0.05948(17) 0.41752(15) 0.0210(3) Uani d 1
O O2 0.7106(2) 0.23761(17) 0.21002(14) 0.0221(4) Uani d 1
O O5 0.4262(2) -0.26749(18) 0.48100(16) 0.0243(4) Uani d 1
H H5O 0.528(6) -0.253(5) 0.428(4) 0.083(14) Uiso d 1
O O6 0.6917(3) -0.3371(2) 0.31798(18) 0.0383(5) Uani d 1
O O7 0.5444(3) -0.3243(2) 0.1500(2) 0.0423(5) Uani d 1
O O8 0.8557(3) -0.3841(2) 0.16071(18) 0.0344(4) Uani d 1
O O9 0.7598(3) -0.15753(19) 0.13534(19) 0.0365(5) Uani d 1
N N1 0.9922(3) 0.2580(2) 0.36990(17) 0.0192(4) Uani d 1
N N2 1.0297(3) 0.0299(2) 0.32626(17) 0.0192(4) Uani d 1
N N3 0.3959(3) -0.1523(2) 0.51515(17) 0.0192(4) Uani d 1
C C1 0.9598(3) 0.3726(3) 0.3950(2) 0.0238(5) Uani d 1
H H1 0.8409 0.3883 0.4252 0.029 Uiso calc 1
C C2 1.0948(3) 0.4694(3) 0.3781(2) 0.0255(5) Uani d 1
H H2 1.0683 0.5499 0.3967 0.031 Uiso calc 1
C C3 1.2673(3) 0.4473(3) 0.3342(2) 0.0257(5) Uani d 1
H H3 1.3624 0.5108 0.3248 0.031 Uiso calc 1
C C4 1.3010(3) 0.3309(2) 0.3038(2) 0.0222(5) Uani d 1
H H4 1.4180 0.3153 0.2708 0.027 Uiso calc 1
C C5 1.1604(3) 0.2381(2) 0.3224(2) 0.0199(5) Uani d 1
C C6 1.1790(3) 0.1118(2) 0.2922(2) 0.0203(5) Uani d 1
C C7 1.3330(3) 0.0781(3) 0.2340(2) 0.0241(5) Uani d 1
H H7 1.4356 0.1376 0.2100 0.029 Uiso calc 1
C C8 1.3359(3) -0.0434(3) 0.2112(2) 0.0261(5) Uani d 1
H H8 1.4398 -0.0679 0.1705 0.031 Uiso calc 1
C C9 1.1844(3) -0.1290(3) 0.2487(2) 0.0249(5) Uani d 1
H H9 1.1846 -0.2140 0.2358 0.030 Uiso calc 1
C C10 1.0341(3) -0.0888(2) 0.3050(2) 0.0231(5) Uani d 1
H H10 0.9300 -0.1469 0.3295 0.028 Uiso calc 1
C C11 0.5220(3) -0.0590(2) 0.4801(2) 0.0183(5) Uani d 1
C C12 0.8329(4) 0.1655(3) 0.0300(2) 0.0290(6) Uani d 1
H H12A 0.8580 0.0719 0.0845 0.044 Uiso calc 1
H H12B 0.9215 0.1893 -0.0395 0.044 Uiso calc 1
H H12C 0.7095 0.1696 0.0047 0.044 Uiso calc 1
C C13 0.7529(4) 0.4328(3) -0.0024(2) 0.0266(5) Uani d 1
H H13A 0.6320 0.4095 -0.0173 0.040 Uiso calc 1
H H13B 0.8315 0.4622 -0.0766 0.040 Uiso calc 1
H H13C 0.7414 0.5081 0.0286 0.040 Uiso calc 1

loop_
_atom_site_aniso_label
_atom_site_aniso_U_11
_atom_site_aniso_U_22
_atom_site_aniso_U_33
_atom_site_aniso_U_12
_atom_site_aniso_U_13
_atom_site_aniso_U_23
Cu1 0.01496(15) 0.02100(16) 0.01911(16) -0.00278(10) 0.00203(10) -0.00758(12)
Cl1 0.0209(3) 0.0239(3) 0.0307(3) -0.0023(2) 0.0016(2) -0.0117(2)
S1 0.0164(3) 0.0234(3) 0.0179(3) -0.0026(2) 0.0010(2) -0.0050(2)
O1 0.0169(8) 0.0230(8) 0.0234(9) -0.0041(6) 0.0043(6) -0.0097(7)
O2 0.0165(8) 0.0291(9) 0.0187(8) -0.0036(7) 0.0033(6) -0.0069(7)
O5 0.0229(9) 0.0232(9) 0.0297(10) -0.0029(7) 0.0045(7) -0.0143(8)
O6 0.0423(12) 0.0437(12) 0.0292(10) 0.0059(9) 0.0046(9) -0.0157(9)
O7 0.0267(10) 0.0498(13) 0.0519(13) -0.0114(9) -0.0070(9) -0.0181(11)
O8 0.0354(11) 0.0327(10) 0.0356(11) 0.0075(8) 0.0041(8) -0.0153(9)
O9 0.0344(11) 0.0241(10) 0.0488(13) -0.0064(8) 0.0063(9) -0.0120(9)
N1 0.0182(9) 0.0218(10) 0.0167(9) -0.0023(7) 0.0003(7) -0.0061(8)
N2 0.0169(9) 0.0204(10) 0.0195(10) -0.0008(7) -0.0016(8) -0.0062(8)
N3 0.0190(10) 0.0186(9) 0.0207(10) -0.0015(7) 0.0004(8) -0.0083(8)
C1 0.0218(12) 0.0263(13) 0.0236(12) -0.0007(9) 0.0007(10) -0.0099(10)
C2 0.0274(13) 0.0210(12) 0.0271(13) -0.0035(10) 0.0017(10) -0.0082(10)
C3 0.0254(13) 0.0233(12) 0.0264(13) -0.0074(10) -0.0024(10) -0.0057(10)
C4 0.0175(11) 0.0247(12) 0.0214(12) -0.0029(9) 0.0001(9) -0.0050(10)
C5 0.0189(11) 0.0239(12) 0.0153(11) 0.0005(9) -0.0026(9) -0.0050(9)
C6 0.0179(11) 0.0229(12) 0.0187(11) -0.0020(9) -0.0012(9) -0.0058(9)
C7 0.0173(11) 0.0294(13) 0.0236(13) -0.0014(9) 0.0000(9) -0.0075(10)
C8 0.0210(12) 0.0315(13) 0.0255(13) 0.0029(10) 0.0026(10) -0.0113(11)
C9 0.0264(13) 0.0253(13) 0.0248(13) 0.0029(10) -0.0018(10) -0.0115(10)
C10 0.0224(12) 0.0225(12) 0.0240(12) -0.0004(9) -0.0026(10) -0.0076(10)
C11 0.0179(11) 0.0195(11) 0.0164(11) -0.0001(9) -0.0019(9) -0.0051(9)
C12 0.0349(14) 0.0279(13) 0.0244(13) -0.0011(11) 0.0054(11) -0.0114(11)
C13 0.0306(13) 0.0220(12) 0.0243(13) 0.0015(10) -0.0041(10) -0.0046(10)

loop_
_atom_type_symbol
_atom_type_description
_atom_type_scat_dispersion_real
_atom_type_scat_dispersion_imag
_atom_type_scat_source
C C 0.0033 0.0016 'International Tables Vol C Tables 4.2.6.8 and 6.1.1.4'
H H 0.0000 0.0000 'International Tables Vol C Tables 4.2.6.8 and 6.1.1.4'
N N 0.0061 0.0033 'International Tables Vol C Tables 4.2.6.8 and 6.1.1.4'
O O 0.0106 0.0060 'International Tables Vol C Tables 4.2.6.8 and 6.1.1.4'
S S 0.1246 0.1234 'International Tables Vol C Tables 4.2.6.8 and 6.1.1.4'
Cl Cl 0.1484 0.1585 'International Tables Vol C Tables 4.2.6.8 and 6.1.1.4'
Cu Cu 0.3201 1.2651 'International Tables Vol C Tables 4.2.6.8 and 6.1.1.4'

loop_
_geom_angle_atom_site_label_1
_geom_angle_atom_site_label_2
_geom_angle_atom_site_label_3
_geom_angle_site_symmetry_1
_geom_angle_site_symmetry_3
_geom_angle
_geom_angle_publ_flag
O1 Cu1 N2 . . 90.36(7) y
O1 Cu1 N3 . 2_656 82.73(7) y
N2 Cu1 N3 . 2_656 165.41(8) ?
O1 Cu1 N1 . . 168.93(7) ?
N2 Cu1 N1 . . 81.76(8) y
N3 Cu1 N1 2_656 . 103.13(8) y
O1 Cu1 O2 . . 98.04(6) y
N2 Cu1 O2 . . 97.53(7) y
N3 Cu1 O2 2_656 . 96.15(7) y
N1 Cu1 O2 . . 90.72(7) y
O9 Cl1 O7 . . 109.44(13) ?
O9 Cl1 O8 . . 109.53(12) ?
O7 Cl1 O8 . . 110.04(13) ?
O9 Cl1 O6 . . 109.19(13) ?
O7 Cl1 O6 . . 109.47(13) ?
O8 Cl1 O6 . . 109.16(12) ?
O2 S1 C12 . . 105.19(11) ?
O2 S1 C13 . . 105.82(11) ?
C12 S1 C13 . . 98.84(13) ?
C11 O1 Cu1 . . 110.68(14) ?
S1 O2 Cu1 . . 117.43(9) ?
N3 O5 H5O . . 110(3) ?
C1 N1 C5 . . 119.0(2) ?
C1 N1 Cu1 . . 126.77(16) ?
C5 N1 Cu1 . . 114.11(16) ?
C10 N2 C6 . . 118.8(2) ?
C10 N2 Cu1 . . 126.04(16) ?
C6 N2 Cu1 . . 114.74(16) ?
C11 N3 O5 . . 116.51(19) ?
C11 N3 Cu1 . 2_656 114.16(16) ?
O5 N3 Cu1 . 2_656 129.32(14) ?
N1 C1 C2 . . 122.0(2) ?
N1 C1 H1 . . 119.0 ?
C2 C1 H1 . . 119.0 ?
C3 C2 C1 . . 119.3(2) ?
C3 C2 H2 . . 120.4 ?
C1 C2 H2 . . 120.4 ?
C2 C3 C4 . . 119.2(2) ?
C2 C3 H3 . . 120.4 ?
C4 C3 H3 . . 120.4 ?
C5 C4 C3 . . 118.8(2) ?
C5 C4 H4 . . 120.6 ?
C3 C4 H4 . . 120.6 ?
N1 C5 C4 . . 121.6(2) ?
N1 C5 C6 . . 114.7(2) ?
C4 C5 C6 . . 123.7(2) ?
N2 C6 C7 . . 121.8(2) ?
N2 C6 C5 . . 114.2(2) ?
C7 C6 C5 . . 124.1(2) ?
C6 C7 C8 . . 119.1(2) ?
C6 C7 H7 . . 120.4 ?
C8 C7 H7 . . 120.4 ?
C7 C8 C9 . . 119.0(2) ?
C7 C8 H8 . . 120.5 ?
C9 C8 H8 . . 120.5 ?
C10 C9 C8 . . 119.1(2) ?
C10 C9 H9 . . 120.5 ?
C8 C9 H9 . . 120.5 ?
N2 C10 C9 . . 122.2(2) ?
N2 C10 H10 . . 118.9 ?
C9 C10 H10 . . 118.9 ?
O1 C11 N3 . . 127.6(2) ?
O1 C11 C11 . 2_656 119.6(2) ?
N3 C11 C11 . 2_656 112.8(2) ?
S1 C12 H12A . . 109.5 ?
S1 C12 H12B . . 109.5 ?
H12A C12 H12B . . 109.5 ?
S1 C12 H12C . . 109.5 ?
H12A C12 H12C . . 109.5 ?
H12B C12 H12C . . 109.5 ?
S1 C13 H13A . . 109.5 ?
S1 C13 H13B . . 109.5 ?
H13A C13 H13B . . 109.5 ?
S1 C13 H13C . . 109.5 ?
H13A C13 H13C . . 109.5 ?
H13B C13 H13C . . 109.5 ?

loop_
_geom_bond_atom_site_label_1
_geom_bond_atom_site_label_2
_geom_bond_site_symmetry_2
_geom_bond_distance
_geom_bond_publ_flag
Cu1 O1 . 1.9848(16) y
Cu1 N2 . 1.985(2) y
Cu1 N3 2_656 1.986(2) y
Cu1 N1 . 1.9966(19) y
Cu1 O2 . 2.2516(16) y
Cl1 O9 . 1.4336(19) ?
Cl1 O7 . 1.4339(19) ?
Cl1 O8 . 1.4401(19) ?
Cl1 O6 . 1.450(2) ?
S1 O2 . 1.5234(17) ?
S1 C12 . 1.781(3) ?
S1 C13 . 1.783(2) ?
O1 C11 . 1.286(3) y
O5 N3 . 1.404(3) y
O5 H5O . 0.92(5) ?
N1 C1 . 1.338(3) ?
N1 C5 . 1.359(3) ?
N2 C10 . 1.345(3) ?
N2 C6 . 1.355(3) ?
N3 C11 . 1.296(3) ?
N3 Cu1 2_656 1.986(2) ?
C1 C2 . 1.389(3) ?
C1 H1 . 0.9500 ?
C2 C3 . 1.376(4) ?
C2 H2 . 0.9500 ?
C3 C4 . 1.393(4) ?
C3 H3 . 0.9500 ?
C4 C5 . 1.388(3) ?
C4 H4 . 0.9500 ?
C5 C6 . 1.481(3) ?
C6 C7 . 1.382(3) ?
C7 C8 . 1.384(4) ?
C7 H7 . 0.9500 ?
C8 C9 . 1.390(4) ?
C8 H8 . 0.9500 ?
C9 C10 . 1.378(4) ?
C9 H9 . 0.9500 ?
C10 H10 . 0.9500 ?
C11 C11 2_656 1.486(5) ?
C12 H12A . 0.9800 ?
C12 H12B . 0.9800 ?
C12 H12C . 0.9800 ?
C13 H13A . 0.9800 ?
C13 H13B . 0.9800 ?
C13 H13C . 0.9800 ?

loop_
_geom_hbond_atom_site_label_D
_geom_hbond_atom_site_label_H
_geom_hbond_atom_site_label_A
_geom_hbond_site_symmetry_A
_geom_hbond_distance_DH
_geom_hbond_distance_HA
_geom_hbond_distance_DA
_geom_hbond_angle_DHA
O5 H5O O6 . 0.92(5) 2.12(5) 2.912(3) 144(4)
C4 H4 O2 1_655 0.95 2.42 3.359(3) 170.7
C7 H7 O2 1_655 0.95 2.31 3.226(3) 161.8
C3 H3 O7 1_665 0.95 2.50 3.239(3) 134.4
C13 H13A O7 2_655 0.98 2.56 3.409(3) 144.9
C13 H13C O8 1_565 0.98 2.48 3.346(3) 147.5
C13 H13B O8 2_755 0.98 2.65 3.442(3) 137.8
C12 H12A O9 . 0.98 2.36 3.175(3) 140.4
C8 H8 O9 1_655 0.95 2.56 3.462(3) 159.2
C12 H12B O9 2_755 0.98 2.59 3.470(3) 149.9

_cod_database_fobs_code 2241450
